data_4316332
loop_
_publ_author_name
'Jun Zhang'
'Yun-Shan Xue'
'Li-Li Liang'
'Shi-Bin Ren'
'Yi-Zhi Li'
'Hong-Bin Du'
'Xiao-Zeng You'

_publ_contact_author_address
;Coordination Chemistry Institute
State Key Laboratory of Coordination Chemistry
School of Chemistry and Chemical Engineering
Nanjing University
Nanjing 210093
China
;
_publ_contact_author_email hbdu@nju.edu.cn
_publ_contact_author_fax 86-25-83314502
_publ_contact_author_name 'Hongbin Du'
_publ_contact_author_phone 86-25-83686581
_publ_section_title
;
 Porous Coordination Polymers of Transition Metal Sulfides with PtS
 Topology Built on a Semirigid Tetrahedral Linker
;
_journal_name_full 'Inorganic Chemistry'
_journal_page_first 7685
_journal_page_last 7691
_journal_paper_doi 10.1021/ic100212q
_journal_volume 49
_journal_year 2010
_chemical_formula_moiety 'C25 H24 Fe N4 O4 S0.54, 2(H2 O),  1.46(H S)'
_chemical_formula_sum 'C25 H29.46 Fe N4 O6 S2'
_chemical_formula_weight 601.96
_chemical_name_systematic
; 
 ? 
;
_space_group_IT_number 86
_symmetry_cell_setting tetragonal
_symmetry_space_group_name_Hall '-P 4bc'
_symmetry_space_group_name_H-M 'P 42/n :2'
_atom_sites_solution_hydrogens geom
_atom_sites_solution_primary direct
_atom_sites_solution_secondary difmap
_audit_creation_method SHELXL-97
_cell_angle_alpha 90.00
_cell_angle_beta 90.00
_cell_angle_gamma 90.00
_cell_formula_units_Z 4
_cell_length_a 12.1470(4)
_cell_length_b 12.1470(4)
_cell_length_c 24.744(2)
_cell_measurement_reflns_used 5360
_cell_measurement_temperature 291(2)
_cell_measurement_theta_max 27.383
_cell_measurement_theta_min 2.349
_cell_volume 3651.0(3)
_computing_cell_refinement SMART
_computing_data_collection 'SMART (Bruker, 2000)'
_computing_data_reduction 'SAINT (Bruker, 2000)'
_computing_molecular_graphics SHELXTL
_computing_publication_material SHELXTL
_computing_structure_refinement SHELXTL
_computing_structure_solution 'SHELXTL (Bruker, 2000)'
_diffrn_ambient_temperature 291(2)
_diffrn_measured_fraction_theta_full 1.000
_diffrn_measured_fraction_theta_max 1.000
_diffrn_measurement_device_type 'Bruker Smart Apex CCD'
_diffrn_measurement_method 'phi and omega scans'
_diffrn_radiation_monochromator graphite
_diffrn_radiation_source 'sealed tube'
_diffrn_radiation_type MoK\a
_diffrn_radiation_wavelength 0.71073
_diffrn_reflns_av_R_equivalents 0.0730
_diffrn_reflns_av_sigmaI/netI 0.0564
_diffrn_reflns_limit_h_max 10
_diffrn_reflns_limit_h_min -14
_diffrn_reflns_limit_k_max 11
_diffrn_reflns_limit_k_min -14
_diffrn_reflns_limit_l_max 27
_diffrn_reflns_limit_l_min -29
_diffrn_reflns_number 18322
_diffrn_reflns_theta_full 25.00
_diffrn_reflns_theta_max 25.00
_diffrn_reflns_theta_min 1.87
_exptl_absorpt_coefficient_mu 0.562
_exptl_absorpt_correction_T_max 0.8958
_exptl_absorpt_correction_T_min 0.8584
_exptl_absorpt_correction_type multi-scan
_exptl_absorpt_process_details 'SADABS; Bruker, 2000'
_exptl_crystal_colour Orange
_exptl_crystal_density_diffrn 1.095
_exptl_crystal_density_method 'not measured'
_exptl_crystal_description octahedral
_exptl_crystal_F_000 1253.8
_exptl_crystal_size_max 0.28
_exptl_crystal_size_mid 0.22
_exptl_crystal_size_min 0.20
_refine_diff_density_max 0.292
_refine_diff_density_min -0.276
_refine_diff_density_rms 0.057
_refine_ls_extinction_method none
_refine_ls_goodness_of_fit_ref 1.068
_refine_ls_hydrogen_treatment constr
_refine_ls_matrix_type full
_refine_ls_number_parameters 191
_refine_ls_number_reflns 3228
_refine_ls_number_restraints 0
_refine_ls_restrained_S_all 1.068
_refine_ls_R_factor_all 0.0852
_refine_ls_R_factor_gt 0.0521
_refine_ls_shift/su_max 0.000
_refine_ls_shift/su_mean 0.000
_refine_ls_structure_factor_coef Fsqd
_refine_ls_weighting_details 'calc w=1/[\s^2^(Fo^2^)+(0.0947P)^2^+0.0000P] where P=(Fo^2^+2Fc^2^)/3'
_refine_ls_weighting_scheme calc
_refine_ls_wR_factor_gt 0.1441
_refine_ls_wR_factor_ref 0.1722
_reflns_number_gt 2027
_reflns_number_total 3228
_reflns_threshold_expression >2sigma(I)
_cod_data_source_file ic100212q_si_004_3.cif
_cod_data_source_block 3
_cod_depositor_comments
;
The following automatic conversions were performed:

'_symmetry_cell_setting' value 'Tetragonal' changed to 'tetragonal'
according to the built-in table from CIF Core dictionary named
'cif_core.dic' version 2.4.1 from 2010-06-29.

Automatic conversion script
Id: cif_fix_values 1646 2011-03-28 12:23:43Z adriana 
;
_cod_original_sg_symbol_H-M 'P 42/n'
_cod_database_code 4316332

loop_
_symmetry_equiv_pos_as_xyz
'x, y, z'
'-x+1/2, -y+1/2, z'
'-y, x+1/2, z+1/2'
'y+1/2, -x, z+1/2'
'-x, -y, -z'
'x-1/2, y-1/2, -z'
'y, -x-1/2, -z-1/2'
'-y-1/2, x, -z-1/2'

loop_
_atom_site_label
_atom_site_type_symbol
_atom_site_fract_x
_atom_site_fract_y
_atom_site_fract_z
_atom_site_U_iso_or_equiv
_atom_site_adp_type
_atom_site_occupancy
_atom_site_symmetry_multiplicity
_atom_site_calc_flag
_atom_site_refinement_flags
_atom_site_disorder_assembly
_atom_site_disorder_group
C1 C 0.3581(3) 0.4429(3) 0.14788(16) 0.0514(10) Uani 1 1 d . . .
H1 H 0.4156 0.4310 0.1237 0.062 Uiso 1 1 calc R . .
C2 C 0.3697(3) 0.5257(3) 0.18486(16) 0.0519(10) Uani 1 1 d . . .
H2 H 0.4329 0.5690 0.1854 0.062 Uiso 1 1 calc R . .
C3 C 0.2852(3) 0.5440(3) 0.22170(14) 0.0435(8) Uani 1 1 d . . .
C4 C 0.1960(3) 0.4754(3) 0.22028(15) 0.0532(11) Uani 1 1 d . . .
H4 H 0.1396 0.4826 0.2455 0.064 Uiso 1 1 calc R . .
C5 C 0.1908(3) 0.3952(3) 0.18080(15) 0.0524(10) Uani 1 1 d . . .
H5 H 0.1287 0.3506 0.1797 0.063 Uiso 1 1 calc R . .
C6 C 0.2119(3) 0.6522(3) 0.29388(14) 0.0395(8) Uani 1 1 d . . .
H6A H 0.1974 0.5890 0.3168 0.047 Uiso 1 1 calc R . .
H6B H 0.1451 0.6704 0.2744 0.047 Uiso 1 1 calc R . .
C7 C 0.2500 0.7500 0.3278(2) 0.0448(12) Uani 1 2 d S . .
C8 C 0.1544(3) 0.7890(3) 0.36378(15) 0.0417(8) Uani 1 1 d . . .
H8A H 0.1812 0.8410 0.3905 0.050 Uiso 1 1 calc R . .
H8B H 0.0992 0.8256 0.3419 0.050 Uiso 1 1 calc R . .
C9 C -0.0718(4) 0.8192(3) 0.49144(17) 0.0549(10) Uani 1 1 d . . .
H9 H -0.0896 0.8882 0.5052 0.066 Uiso 1 1 calc R . .
C10 C 0.0050(3) 0.8147(3) 0.45000(16) 0.0515(10) Uani 1 1 d . . .
H10 H 0.0365 0.8789 0.4366 0.062 Uiso 1 1 calc R . .
C11 C 0.0336(3) 0.7145(3) 0.42923(15) 0.0474(9) Uani 1 1 d . . .
C12 C -0.0207(3) 0.6253(3) 0.44959(18) 0.0567(11) Uani 1 1 d . . .
H12 H -0.0074 0.5557 0.4354 0.068 Uiso 1 1 calc R . .
C13 C -0.0958(4) 0.6382(3) 0.49141(17) 0.0542(11) Uani 1 1 d . . .
H13 H -0.1301 0.5756 0.5051 0.065 Uiso 1 1 calc R . .
Fe1 Fe 0.2500 0.2500 0.07888(3) 0.0337(2) Uani 0.46 2 d SP . .
Fe2 Fe 0.2500 0.2500 0.07888(3) 0.0337(2) Uani 0.54 2 d SP . .
N1 N 0.2696(2) 0.3778(2) 0.14410(12) 0.0431(7) Uani 1 1 d . . .
N2 N -0.1212(3) 0.7339(2) 0.51267(12) 0.0444(7) Uani 1 1 d . . .
O1 O 0.1076(2) 0.6966(2) 0.38991(11) 0.0513(7) Uani 1 1 d . . .
O2 O 0.2996(2) 0.6285(2) 0.25690(10) 0.0520(7) Uani 1 1 d . . .
O3 O 0.1717(8) 0.7399(8) 0.0727(4) 0.060(3) Uani 0.30 1 d P . .
H3A H 0.2051 0.7465 0.0427 0.072 Uiso 0.30 1 d PR . .
H3B H 0.1089 0.7111 0.0675 0.072 Uiso 0.30 1 d PR . .
O4 O 0.5769(6) 0.8626(6) 0.2245(3) 0.065(2) Uani 0.40 1 d P . .
H4C H 0.5981 0.9242 0.2371 0.079 Uiso 0.40 1 d PR . .
H4E H 0.5727 0.8159 0.2500 0.079 Uiso 0.40 1 d PR . .
O5 O 0.6852(8) 0.8224(8) 0.1751(4) 0.063(3) Uani 0.30 1 d P . .
H5A H 0.7482 0.8038 0.1869 0.076 Uiso 0.30 1 d PR . .
H5B H 0.6882 0.8592 0.1459 0.076 Uiso 0.30 1 d PR . .
S1 S 0.44972(7) 0.22204(8) 0.08064(4) 0.0444(3) Uani 0.73 1 d P . .
H1C H 0.4693 0.1253 0.0829 0.067 Uiso 0.73 1 d PR . .
S2 S 0.44972(7) 0.22204(8) 0.08064(4) 0.0444(3) Uani 0.27 1 d P . .

loop_
_atom_site_aniso_label
_atom_site_aniso_U_11
_atom_site_aniso_U_22
_atom_site_aniso_U_33
_atom_site_aniso_U_23
_atom_site_aniso_U_13
_atom_site_aniso_U_12
C1 0.049(2) 0.055(2) 0.050(2) -0.0125(18) 0.0193(18) -0.0063(18)
C2 0.053(2) 0.048(2) 0.056(2) -0.0155(18) 0.0196(18) -0.0166(17)
C3 0.049(2) 0.046(2) 0.0361(18) -0.0091(16) 0.0061(16) -0.0086(15)
C4 0.062(3) 0.057(2) 0.041(2) -0.0164(19) 0.0209(18) -0.0192(19)
C5 0.052(2) 0.055(2) 0.051(2) -0.0122(18) 0.0187(18) -0.0167(18)
C6 0.046(2) 0.040(2) 0.0324(18) -0.0053(15) 0.0026(15) -0.0050(15)
C7 0.049(3) 0.032(3) 0.054(3) 0.000 0.000 -0.007(2)
C8 0.051(2) 0.0337(18) 0.041(2) 0.0000(15) 0.0078(16) -0.0013(14)
C9 0.064(3) 0.042(2) 0.059(2) -0.0100(19) 0.020(2) -0.0029(18)
C10 0.062(3) 0.037(2) 0.055(2) -0.0066(17) 0.019(2) -0.0093(17)
C11 0.058(2) 0.043(2) 0.0416(19) -0.0021(16) 0.0157(18) -0.0054(16)
C12 0.059(2) 0.050(2) 0.062(3) -0.011(2) 0.014(2) -0.0195(19)
C13 0.061(3) 0.040(2) 0.061(2) -0.0077(18) 0.023(2) -0.0126(17)
Fe1 0.0350(4) 0.0369(4) 0.0293(4) 0.000 0.000 0.0016(3)
Fe2 0.0350(4) 0.0369(4) 0.0293(4) 0.000 0.000 0.0016(3)
N1 0.0530(19) 0.0401(17) 0.0361(15) -0.0065(13) 0.0064(13) -0.0077(13)
N2 0.0558(19) 0.0389(17) 0.0386(16) -0.0025(13) 0.0069(14) 0.0003(13)
O1 0.0592(17) 0.0378(14) 0.0568(17) -0.0043(12) 0.0210(13) -0.0037(11)
O2 0.0518(16) 0.0613(18) 0.0429(15) -0.0210(13) 0.0142(12) -0.0154(13)
O3 0.058(6) 0.063(6) 0.059(6) -0.014(5) -0.018(4) 0.004(4)
O4 0.061(5) 0.057(4) 0.078(5) -0.019(4) 0.020(4) -0.012(3)
O5 0.063(6) 0.060(6) 0.067(6) 0.011(5) 0.012(5) 0.023(5)
S1 0.0337(5) 0.0519(6) 0.0475(6) -0.0020(4) -0.0058(4) 0.0065(4)
S2 0.0337(5) 0.0519(6) 0.0475(6) -0.0020(4) -0.0058(4) 0.0065(4)

loop_
_atom_type_symbol
_atom_type_description
_atom_type_scat_dispersion_real
_atom_type_scat_dispersion_imag
_atom_type_scat_source
C C 0.0033 0.0016 'International Tables Vol C Tables 4.2.6.8 and 6.1.1.4'
H H 0.0000 0.0000 'International Tables Vol C Tables 4.2.6.8 and 6.1.1.4'
N N 0.0061 0.0033 'International Tables Vol C Tables 4.2.6.8 and 6.1.1.4'
O O 0.0106 0.0060 'International Tables Vol C Tables 4.2.6.8 and 6.1.1.4'
S S 0.1246 0.1234 'International Tables Vol C Tables 4.2.6.8 and 6.1.1.4'
Fe Fe 0.3463 0.8444 'International Tables Vol C Tables 4.2.6.8 and 6.1.1.4'

loop_
_geom_angle_atom_site_label_1
_geom_angle_atom_site_label_2
_geom_angle_atom_site_label_3
_geom_angle
_geom_angle_site_symmetry_1
_geom_angle_site_symmetry_3
_geom_angle_publ_flag
N1 C1 C2 124.4(3) . . ?
N1 C1 H1 117.8 . . ?
C2 C1 H1 117.8 . . ?
C1 C2 C3 118.7(3) . . ?
C1 C2 H2 120.7 . . ?
C3 C2 H2 120.7 . . ?
O2 C3 C4 125.4(3) . . ?
O2 C3 C2 116.5(3) . . ?
C4 C3 C2 118.1(3) . . ?
C3 C4 C5 118.9(3) . . ?
C3 C4 H4 120.5 . . ?
C5 C4 H4 120.5 . . ?
N1 C5 C4 124.1(4) . . ?
N1 C5 H5 118.0 . . ?
C4 C5 H5 118.0 . . ?
O2 C6 C7 106.4(3) . . ?
O2 C6 H6A 110.5 . . ?
C7 C6 H6A 110.5 . . ?
O2 C6 H6B 110.5 . . ?
C7 C6 H6B 110.5 . . ?
H6A C6 H6B 108.6 . . ?
C6 C7 C6 113.3(4) . 2_565 ?
C6 C7 C8 109.20(18) . . ?
C6 C7 C8 107.92(18) 2_565 . ?
C6 C7 C8 107.92(18) . 2_565 ?
C6 C7 C8 109.20(18) 2_565 2_565 ?
C8 C7 C8 109.3(4) . 2_565 ?
O1 C8 C7 108.9(2) . . ?
O1 C8 H8A 109.9 . . ?
C7 C8 H8A 109.9 . . ?
O1 C8 H8B 109.9 . . ?
C7 C8 H8B 109.9 . . ?
H8A C8 H8B 108.3 . . ?
N2 C9 C10 125.0(4) . . ?
N2 C9 H9 117.5 . . ?
C10 C9 H9 117.5 . . ?
C11 C10 C9 119.0(3) . . ?
C11 C10 H10 120.5 . . ?
C9 C10 H10 120.5 . . ?
O1 C11 C12 117.6(3) . . ?
O1 C11 C10 126.0(3) . . ?
C12 C11 C10 116.4(3) . . ?
C11 C12 C13 120.3(4) . . ?
C11 C12 H12 119.9 . . ?
C13 C12 H12 119.9 . . ?
N2 C13 C12 123.5(4) . . ?
N2 C13 H13 118.3 . . ?
C12 C13 H13 118.3 . . ?
N1 Fe1 N1 88.44(16) . 2 ?
N1 Fe1 N2 178.85(10) . 4_454 ?
N1 Fe1 N2 91.88(12) 2 4_454 ?
N1 Fe1 N2 91.88(12) . 3_654 ?
N1 Fe1 N2 178.85(10) 2 3_654 ?
N2 Fe1 N2 87.82(16) 4_454 3_654 ?
N1 Fe1 S2 89.79(8) . 2 ?
N1 Fe1 S2 88.75(8) 2 2 ?
N2 Fe1 S2 91.32(8) 4_454 2 ?
N2 Fe1 S2 90.15(8) 3_654 2 ?
N1 Fe1 S1 89.79(8) . 2 ?
N1 Fe1 S1 88.75(8) 2 2 ?
N2 Fe1 S1 91.32(8) 4_454 2 ?
N2 Fe1 S1 90.15(8) 3_654 2 ?
S2 Fe1 S1 0.00(4) 2 2 ?
N1 Fe1 S1 88.75(8) . . ?
N1 Fe1 S1 89.79(8) 2 . ?
N2 Fe1 S1 90.15(8) 4_454 . ?
N2 Fe1 S1 91.32(8) 3_654 . ?
S2 Fe1 S1 177.96(5) 2 . ?
S1 Fe1 S1 177.96(5) 2 . ?
C5 N1 C1 115.8(3) . . ?
C5 N1 Fe1 121.4(2) . . ?
C1 N1 Fe1 122.8(2) . . ?
C9 N2 C13 115.7(3) . . ?
C9 N2 Fe2 122.4(3) . 3 ?
C13 N2 Fe2 121.7(2) . 3 ?
C9 N2 Fe1 122.4(3) . 3 ?
C13 N2 Fe1 121.7(2) . 3 ?
Fe2 N2 Fe1 0.0 3 3 ?
C11 O1 C8 118.1(3) . . ?
C3 O2 C6 117.8(3) . . ?
H3A O3 H3B 109.5 . . ?
H4C O4 H4E 109.5 . . ?
H5A O5 H5B 113.2 . . ?
Fe1 S1 H1C 109.4 . . ?

loop_
_geom_bond_atom_site_label_1
_geom_bond_atom_site_label_2
_geom_bond_distance
_geom_bond_site_symmetry_2
_geom_bond_publ_flag
C1 N1 1.338(5) . ?
C1 C2 1.367(5) . ?
C1 H1 0.9300 . ?
C2 C3 1.390(5) . ?
C2 H2 0.9300 . ?
C3 O2 1.358(4) . ?
C3 C4 1.368(5) . ?
C4 C5 1.381(5) . ?
C4 H4 0.9300 . ?
C5 N1 1.336(5) . ?
C5 H5 0.9300 . ?
C6 O2 1.433(4) . ?
C6 C7 1.527(4) . ?
C6 H6A 0.9700 . ?
C6 H6B 0.9700 . ?
C7 C6 1.527(4) 2_565 ?
C7 C8 1.537(4) . ?
C7 C8 1.537(5) 2_565 ?
C8 O1 1.415(4) . ?
C8 H8A 0.9700 . ?
C8 H8B 0.9700 . ?
C9 N2 1.307(5) . ?
C9 C10 1.387(5) . ?
C9 H9 0.9300 . ?
C10 C11 1.366(5) . ?
C10 H10 0.9300 . ?
C11 O1 1.342(4) . ?
C11 C12 1.365(6) . ?
C12 C13 1.388(6) . ?
C12 H12 0.9300 . ?
C13 N2 1.313(5) . ?
C13 H13 0.9300 . ?
Fe1 N1 2.252(3) . ?
Fe1 N1 2.252(3) 2 ?
Fe1 N2 2.274(3) 4_454 ?
Fe1 N2 2.274(3) 3_654 ?
Fe1 S2 2.4500(9) 2 ?
Fe1 S1 2.4500(9) 2 ?
Fe1 S1 2.4500(9) . ?
N2 Fe2 2.274(3) 3 ?
N2 Fe1 2.274(3) 3 ?
O3 H3A 0.8500 . ?
O3 H3B 0.8500 . ?
O4 H4C 0.8499 . ?
O4 H4E 0.8500 . ?
O5 H5A 0.8500 . ?
O5 H5B 0.8499 . ?
S1 H1C 1.2001 . ?

loop_
_geom_torsion_atom_site_label_1
_geom_torsion_atom_site_label_2
_geom_torsion_atom_site_label_3
_geom_torsion_atom_site_label_4
_geom_torsion
_geom_torsion_site_symmetry_1
_geom_torsion_site_symmetry_2
_geom_torsion_site_symmetry_3
_geom_torsion_site_symmetry_4
_geom_torsion_publ_flag
N1 C1 C2 C3 0.7(7) . . . . ?
C1 C2 C3 O2 -178.7(4) . . . . ?
C1 C2 C3 C4 2.2(6) . . . . ?
O2 C3 C4 C5 177.6(4) . . . . ?
C2 C3 C4 C5 -3.4(6) . . . . ?
C3 C4 C5 N1 1.8(7) . . . . ?
O2 C6 C7 C6 52.9(2) . . . 2_565 ?
O2 C6 C7 C8 173.2(3) . . . . ?
O2 C6 C7 C8 -68.1(4) . . . 2_565 ?
C6 C7 C8 O1 48.3(4) . . . . ?
C6 C7 C8 O1 171.8(3) 2_565 . . . ?
C8 C7 C8 O1 -69.5(2) 2_565 . . . ?
N2 C9 C10 C11 -0.6(7) . . . . ?
C9 C10 C11 O1 -178.8(4) . . . . ?
C9 C10 C11 C12 3.1(6) . . . . ?
O1 C11 C12 C13 178.1(4) . . . . ?
C10 C11 C12 C13 -3.7(7) . . . . ?
C11 C12 C13 N2 1.7(7) . . . . ?
C4 C5 N1 C1 1.0(6) . . . . ?
C4 C5 N1 Fe1 -177.1(3) . . . . ?
C2 C1 N1 C5 -2.3(6) . . . . ?
C2 C1 N1 Fe1 175.8(3) . . . . ?
N1 Fe1 N1 C5 -59.0(3) 2 . . . ?
N2 Fe1 N1 C5 -165(5) 4_454 . . . ?
N2 Fe1 N1 C5 119.9(3) 3_654 . . . ?
S2 Fe1 N1 C5 29.7(3) 2 . . . ?
S1 Fe1 N1 C5 29.7(3) 2 . . . ?
S1 Fe1 N1 C5 -148.8(3) . . . . ?
N1 Fe1 N1 C1 123.0(4) 2 . . . ?
N2 Fe1 N1 C1 17(6) 4_454 . . . ?
N2 Fe1 N1 C1 -58.1(3) 3_654 . . . ?
S2 Fe1 N1 C1 -148.3(3) 2 . . . ?
S1 Fe1 N1 C1 -148.3(3) 2 . . . ?
S1 Fe1 N1 C1 33.1(3) . . . . ?
C10 C9 N2 C13 -1.5(7) . . . . ?
C10 C9 N2 Fe2 -178.1(3) . . . 3 ?
C10 C9 N2 Fe1 -178.1(3) . . . 3 ?
C12 C13 N2 C9 0.9(7) . . . . ?
C12 C13 N2 Fe2 177.5(3) . . . 3 ?
C12 C13 N2 Fe1 177.5(3) . . . 3 ?
C12 C11 O1 C8 172.3(4) . . . . ?
C10 C11 O1 C8 -5.8(6) . . . . ?
C7 C8 O1 C11 170.3(3) . . . . ?
C4 C3 O2 C6 -3.5(6) . . . . ?
C2 C3 O2 C6 177.5(3) . . . . ?
C7 C6 O2 C3 -179.7(3) . . . . ?
